data_7003673
loop_
_publ_author_name
'Garc\'ia, Felipe'
'Less, Robert J.'
'Naseri, Vesal'
'McPartlin, Mary'
'Rawson, Jeremy M.'
'Wright, Dominic S.'

_publ_section_title
;
 \p-Bonding versus oligomerisation in the aromatic anions
 [C6H4N2E]&#x2212;: formation of the cyclic tetrameric tetraanion
 [C6H4N2Sb]44&#x2212;
;
_journal_issue 8
_journal_name_full 'Dalton Transactions'
_journal_page_first 997
_journal_page_last 999
_journal_paper_doi 10.1039/b718512j
_journal_year 2008
_chemical_formula_sum 'C60 H108 Li4 N20 Sb4'
_chemical_formula_weight 1624.42
_chemical_name_systematic
;
?
;
_space_group_IT_number 88
_symmetry_cell_setting tetragonal
_symmetry_space_group_name_Hall '-I 4ad'
_symmetry_space_group_name_H-M 'I 41/a :2'
_atom_sites_solution_hydrogens geom
_atom_sites_solution_primary direct
_atom_sites_solution_secondary difmap
_audit_creation_method SHELXL-97
_cell_angle_alpha 90.00
_cell_angle_beta 90.00
_cell_angle_gamma 90.00
_cell_formula_units_Z 4
_cell_length_a 18.9905(9)
_cell_length_b 18.9905(9)
_cell_length_c 30.5264(10)
_cell_measurement_reflns_used 18298
_cell_measurement_temperature 180(2)
_cell_measurement_theta_max 25.03
_cell_measurement_theta_min 1.02
_cell_volume 11009.0(8)
_computing_cell_refinement 'HKL Scalepack (Otwinowski & Minor 1997)'
_computing_data_collection 'Collect (Nonius BV, 1997-2000)'
_computing_data_reduction
;
HKL Denzo and Scalepack (Otwinowski & Minor 1997)
;
_computing_structure_refinement 'SHELXL-93 (Sheldrick, 1993)'
_computing_structure_solution teXsan
_diffrn_ambient_temperature 180(2)
_diffrn_detector_area_resol_mean 9
_diffrn_measured_fraction_theta_full 0.927
_diffrn_measured_fraction_theta_max 0.927
_diffrn_measurement_device '95mm CCD camera on \k-goniostat'
_diffrn_measurement_device_type KappaCCD
_diffrn_measurement_method CCD
_diffrn_radiation_monochromator 'horizonally mounted graphite crystal'
_diffrn_radiation_source 'fine-focus sealed tube'
_diffrn_radiation_type MoK\a
_diffrn_radiation_wavelength 0.71069
_diffrn_reflns_av_R_equivalents 0.0413
_diffrn_reflns_av_sigmaI/netI 0.0387
_diffrn_reflns_limit_h_max 22
_diffrn_reflns_limit_h_min -22
_diffrn_reflns_limit_k_max 22
_diffrn_reflns_limit_k_min -14
_diffrn_reflns_limit_l_max 36
_diffrn_reflns_limit_l_min -26
_diffrn_reflns_number 12239
_diffrn_reflns_theta_full 24.99
_diffrn_reflns_theta_max 24.99
_diffrn_reflns_theta_min 3.93
_exptl_absorpt_coefficient_mu 1.004
_exptl_absorpt_correction_T_max 0.709
_exptl_absorpt_correction_T_min 0.574
_exptl_absorpt_correction_type multi-scan
_exptl_absorpt_process_details
;
multi-scan from symmetry-related measurements
Sortav (Blessing 1995)
;
_exptl_crystal_density_diffrn 0.980
_exptl_crystal_density_method 'not measured'
_exptl_crystal_F_000 3296
_exptl_crystal_size_max 0.46
_exptl_crystal_size_mid 0.35
_exptl_crystal_size_min 0.23
_refine_diff_density_max 0.696
_refine_diff_density_min -0.621
_refine_diff_density_rms 0.096
_refine_ls_extinction_method none
_refine_ls_goodness_of_fit_ref 1.256
_refine_ls_hydrogen_treatment mixed
_refine_ls_matrix_type full
_refine_ls_number_parameters 199
_refine_ls_number_reflns 4492
_refine_ls_number_restraints 0
_refine_ls_restrained_S_all 1.256
_refine_ls_R_factor_all 0.0723
_refine_ls_R_factor_gt 0.0543
_refine_ls_shift/su_max 0.002
_refine_ls_shift/su_mean 0.000
_refine_ls_structure_factor_coef Fsqd
_refine_ls_weighting_details 'calc w=1/[\s^2^(Fo^2^)+(0.0937P)^2^+24.5678P] where P=(Fo^2^+2Fc^2^)/3'
_refine_ls_weighting_scheme calc
_refine_ls_wR_factor_gt 0.1705
_refine_ls_wR_factor_ref 0.1939
_reflns_number_gt 3613
_reflns_number_total 4492
_reflns_threshold_expression >2sigma(I)
_cod_data_source_file b718512j.txt
_cod_data_source_block dw0735
_cod_original_sg_symbol_H-M i41/a
_cod_database_code 7003673

loop_
_symmetry_equiv_pos_as_xyz
'x, y, z'
'-x, -y+1/2, z'
'-y+3/4, x+1/4, z+1/4'
'y+1/4, -x+1/4, z+1/4'
'x+1/2, y+1/2, z+1/2'
'-x+1/2, -y+1, z+1/2'
'-y+5/4, x+3/4, z+3/4'
'y+3/4, -x+3/4, z+3/4'
'-x, -y, -z'
'x, y-1/2, -z'
'y-3/4, -x-1/4, -z-1/4'
'-y-1/4, x-1/4, -z-1/4'
'-x+1/2, -y+1/2, -z+1/2'
'x+1/2, y, -z+1/2'
'y-1/4, -x+1/4, -z+1/4'
'-y+1/4, x+1/4, -z+1/4'

loop_
_atom_site_label
_atom_site_type_symbol
_atom_site_fract_x
_atom_site_fract_y
_atom_site_fract_z
_atom_site_U_iso_or_equiv
_atom_site_adp_type
_atom_site_occupancy
_atom_site_symmetry_multiplicity
_atom_site_calc_flag
_atom_site_refinement_flags
_atom_site_disorder_assembly
_atom_site_disorder_group
Sb1 Sb 0.49820(2) -0.14257(2) 0.589478(12) 0.0571(2) Uani 1 1 d . . .
Li1 Li 0.5967(7) 0.0141(6) 0.5945(4) 0.081(3) Uani 1 1 d . . .
N1 N 0.5311(3) -0.0524(3) 0.61783(19) 0.0730(14) Uani 1 1 d . . .
N2 N 0.4615(3) -0.1674(3) 0.65039(16) 0.0588(11) Uani 1 1 d . . .
N3 N 0.5541(5) 0.1175(3) 0.5859(2) 0.096(2) Uani 1 1 d . . .
N4 N 0.6432(4) 0.0285(4) 0.5301(2) 0.097(2) Uani 1 1 d . . .
N5 N 0.7021(4) 0.0045(4) 0.6165(2) 0.100(2) Uani 1 1 d . . .
C1 C 0.5153(4) -0.0547(3) 0.6613(2) 0.0665(16) Uani 1 1 d . . .
C2 C 0.4769(3) -0.1136(3) 0.6800(2) 0.0596(13) Uani 1 1 d . . .
C3 C 0.4576(4) -0.1131(4) 0.7236(2) 0.0700(16) Uani 1 1 d . . .
H3 H 0.4320 -0.1517 0.7353 0.084 Uiso 1 1 calc R . .
C4 C 0.4752(4) -0.0565(4) 0.7510(3) 0.086(2) Uani 1 1 d . . .
H4 H 0.4613 -0.0568 0.7809 0.103 Uiso 1 1 calc R . .
C5 C 0.5128(5) -0.0003(4) 0.7345(3) 0.093(2) Uani 1 1 d . . .
H5 H 0.5247 0.0380 0.7531 0.111 Uiso 1 1 calc R . .
C6 C 0.5335(5) 0.0006(4) 0.6910(3) 0.089(2) Uani 1 1 d . . .
H6 H 0.5605 0.0392 0.6806 0.106 Uiso 1 1 calc R . .
C11 C 0.5615(6) 0.1286(5) 0.5389(3) 0.108(3) Uani 1 1 d . . .
H11A H 0.5548 0.1792 0.5321 0.130 Uiso 1 1 calc R . .
H11B H 0.5246 0.1017 0.5232 0.130 Uiso 1 1 calc R . .
C12 C 0.6323(6) 0.1056(5) 0.5235(3) 0.109(3) Uani 1 1 d . . .
H12A H 0.6691 0.1319 0.5396 0.131 Uiso 1 1 calc R . .
H12B H 0.6373 0.1168 0.4919 0.131 Uiso 1 1 calc R . .
C13 C 0.7163(5) 0.0085(6) 0.5344(3) 0.112(3) Uani 1 1 d . . .
H13A H 0.7440 0.0310 0.5108 0.134 Uiso 1 1 calc R . .
H13B H 0.7206 -0.0431 0.5310 0.134 Uiso 1 1 calc R . .
C14 C 0.7468(6) 0.0306(6) 0.5793(3) 0.117(3) Uani 1 1 d . . .
H14A H 0.7950 0.0115 0.5824 0.140 Uiso 1 1 calc R . .
H14B H 0.7498 0.0826 0.5807 0.140 Uiso 1 1 calc R . .
C15 C 0.5893(8) 0.1719(5) 0.6117(4) 0.145(5) Uani 1 1 d . . .
H15A H 0.6393 0.1737 0.6038 0.218 Uiso 1 1 calc R . .
H15B H 0.5848 0.1608 0.6430 0.218 Uiso 1 1 calc R . .
H15C H 0.5675 0.2177 0.6058 0.218 Uiso 1 1 calc R . .
C16 C 0.4809(7) 0.1148(5) 0.5975(4) 0.120(3) Uani 1 1 d . . .
H16A H 0.4764 0.1074 0.6292 0.181 Uiso 1 1 calc R . .
H16B H 0.4581 0.0758 0.5819 0.181 Uiso 1 1 calc R . .
H16C H 0.4581 0.1592 0.5895 0.181 Uiso 1 1 calc R . .
C17 C 0.6138(5) -0.0128(5) 0.4940(3) 0.107(3) Uani 1 1 d . . .
H17A H 0.5640 -0.0006 0.4900 0.160 Uiso 1 1 calc R . .
H17B H 0.6179 -0.0631 0.5007 0.160 Uiso 1 1 calc R . .
H17C H 0.6397 -0.0024 0.4670 0.160 Uiso 1 1 calc R . .
C18 C 0.7246(6) 0.0386(6) 0.6576(3) 0.124(4) Uani 1 1 d . . .
H18A H 0.7190 0.0897 0.6550 0.185 Uiso 1 1 calc R . .
H18B H 0.7741 0.0273 0.6633 0.185 Uiso 1 1 calc R . .
H18C H 0.6955 0.0213 0.6819 0.185 Uiso 1 1 calc R . .
C19 C 0.7107(5) -0.0728(5) 0.6208(3) 0.110(3) Uani 1 1 d . . .
H19A H 0.6960 -0.0958 0.5936 0.165 Uiso 1 1 calc R . .
H19B H 0.6817 -0.0899 0.6451 0.165 Uiso 1 1 calc R . .
H19C H 0.7603 -0.0838 0.6267 0.165 Uiso 1 1 calc R . .

loop_
_atom_site_aniso_label
_atom_site_aniso_U_11
_atom_site_aniso_U_22
_atom_site_aniso_U_33
_atom_site_aniso_U_23
_atom_site_aniso_U_13
_atom_site_aniso_U_12
Sb1 0.0608(3) 0.0544(3) 0.0560(3) 0.00692(15) -0.00177(16) 0.00105(16)
Li1 0.099(9) 0.058(6) 0.086(7) 0.008(5) -0.010(6) -0.009(6)
N1 0.084(4) 0.052(3) 0.083(4) 0.007(3) -0.001(3) -0.005(2)
N2 0.061(3) 0.061(3) 0.054(2) 0.002(2) 0.002(2) 0.002(2)
N3 0.132(6) 0.058(3) 0.097(5) 0.009(3) -0.018(4) -0.013(4)
N4 0.106(5) 0.094(5) 0.090(4) 0.032(4) -0.018(4) -0.030(4)
N5 0.106(5) 0.112(5) 0.083(4) 0.021(4) -0.024(4) -0.044(4)
C1 0.077(4) 0.046(3) 0.076(4) 0.000(3) -0.008(3) 0.007(3)
C2 0.061(3) 0.054(3) 0.064(3) -0.004(3) -0.001(3) 0.008(3)
C3 0.068(4) 0.071(4) 0.071(4) -0.006(3) 0.001(3) 0.009(3)
C4 0.090(5) 0.088(5) 0.079(4) -0.018(4) 0.006(4) 0.019(4)
C5 0.110(6) 0.079(5) 0.090(5) -0.025(4) -0.014(5) 0.016(4)
C6 0.111(6) 0.050(4) 0.104(6) -0.003(4) -0.010(5) 0.001(4)
C11 0.139(9) 0.074(5) 0.111(7) 0.033(5) -0.022(6) -0.018(5)
C12 0.149(9) 0.091(6) 0.089(5) 0.042(5) -0.023(6) -0.044(6)
C13 0.111(7) 0.137(8) 0.086(6) 0.027(5) 0.004(5) -0.030(6)
C14 0.112(7) 0.129(8) 0.109(7) 0.037(6) -0.012(5) -0.043(6)
C15 0.225(13) 0.057(5) 0.153(9) 0.004(5) -0.059(9) -0.019(6)
C16 0.156(10) 0.072(5) 0.134(8) 0.011(5) -0.012(7) 0.016(6)
C17 0.135(8) 0.105(6) 0.080(5) 0.017(5) -0.010(5) -0.034(6)
C18 0.148(9) 0.125(8) 0.098(6) 0.005(5) -0.025(6) -0.044(7)
C19 0.114(7) 0.098(6) 0.119(7) 0.035(5) -0.030(6) -0.028(5)

loop_
_atom_type_symbol
_atom_type_description
_atom_type_scat_dispersion_real
_atom_type_scat_dispersion_imag
_atom_type_scat_source
C C 0.0033 0.0016 'International Tables Vol C Tables 4.2.6.8 and 6.1.1.4'
H H 0.0000 0.0000 'International Tables Vol C Tables 4.2.6.8 and 6.1.1.4'
N N 0.0061 0.0033 'International Tables Vol C Tables 4.2.6.8 and 6.1.1.4'
Sb Sb -0.5866 1.5461 'International Tables Vol C Tables 4.2.6.8 and 6.1.1.4'
Li Li -0.0003 0.0001 'International Tables Vol C Tables 4.2.6.8 and 6.1.1.4'

loop_
_geom_angle_atom_site_label_1
_geom_angle_atom_site_label_2
_geom_angle_atom_site_label_3
_geom_angle
_geom_angle_site_symmetry_1
_geom_angle_site_symmetry_3
_geom_angle_publ_flag
N1 Sb1 N2 84.9(2) . . ?
N1 Sb1 N2 103.3(2) . 15_656 ?
N2 Sb1 N2 89.0(2) . 15_656 ?
N1 Li1 N5 116.1(6) . . ?
N1 Li1 N3 114.0(8) . . ?
N5 Li1 N3 118.4(6) . . ?
N1 Li1 N4 133.2(7) . . ?
N5 Li1 N4 85.0(6) . . ?
N3 Li1 N4 85.8(5) . . ?
C1 N1 Li1 121.8(6) . . ?
C1 N1 Sb1 108.9(4) . . ?
Li1 N1 Sb1 127.1(5) . . ?
C2 N2 Sb1 110.6(4) . . ?
C2 N2 Sb1 126.5(4) . 16_546 ?
Sb1 N2 Sb1 121.6(2) . 16_546 ?
C16 N3 C11 110.0(8) . . ?
C16 N3 C15 109.6(9) . . ?
C11 N3 C15 112.7(8) . . ?
C16 N3 Li1 107.6(6) . . ?
C11 N3 Li1 102.6(7) . . ?
C15 N3 Li1 114.1(7) . . ?
C13 N4 C17 107.1(8) . . ?
C13 N4 C12 113.8(7) . . ?
C17 N4 C12 111.7(7) . . ?
C13 N4 Li1 106.0(6) . . ?
C17 N4 Li1 117.3(6) . . ?
C12 N4 Li1 100.9(7) . . ?
C18 N5 C19 109.0(7) . . ?
C18 N5 C14 109.6(7) . . ?
C19 N5 C14 109.4(8) . . ?
C18 N5 Li1 120.4(8) . . ?
C19 N5 Li1 102.6(6) . . ?
C14 N5 Li1 105.4(6) . . ?
N1 C1 C6 122.9(6) . . ?
N1 C1 C2 121.2(5) . . ?
C6 C1 C2 115.9(6) . . ?
C3 C2 N2 125.2(6) . . ?
C3 C2 C1 120.4(6) . . ?
N2 C2 C1 114.4(5) . . ?
C2 C3 C4 121.2(7) . . ?
C2 C3 H3 119.4 . . ?
C4 C3 H3 119.4 . . ?
C5 C4 C3 119.9(7) . . ?
C5 C4 H4 120.0 . . ?
C3 C4 H4 120.0 . . ?
C4 C5 C6 120.5(7) . . ?
C4 C5 H5 119.8 . . ?
C6 C5 H5 119.8 . . ?
C5 C6 C1 122.1(7) . . ?
C5 C6 H6 119.0 . . ?
C1 C6 H6 119.0 . . ?
N3 C11 C12 110.8(8) . . ?
N3 C11 H11A 109.5 . . ?
C12 C11 H11A 109.5 . . ?
N3 C11 H11B 109.5 . . ?
C12 C11 H11B 109.5 . . ?
H11A C11 H11B 108.1 . . ?
C11 C12 N4 111.7(7) . . ?
C11 C12 H12A 109.3 . . ?
N4 C12 H12A 109.3 . . ?
C11 C12 H12B 109.3 . . ?
N4 C12 H12B 109.3 . . ?
H12A C12 H12B 107.9 . . ?
N4 C13 C14 111.7(9) . . ?
N4 C13 H13A 109.3 . . ?
C14 C13 H13A 109.3 . . ?
N4 C13 H13B 109.3 . . ?
C14 C13 H13B 109.3 . . ?
H13A C13 H13B 107.9 . . ?
N5 C14 C13 111.7(7) . . ?
N5 C14 H14A 109.3 . . ?
C13 C14 H14A 109.3 . . ?
N5 C14 H14B 109.3 . . ?
C13 C14 H14B 109.3 . . ?
H14A C14 H14B 108.0 . . ?
N3 C15 H15A 109.5 . . ?
N3 C15 H15B 109.5 . . ?
H15A C15 H15B 109.5 . . ?
N3 C15 H15C 109.5 . . ?
H15A C15 H15C 109.5 . . ?
H15B C15 H15C 109.5 . . ?
N3 C16 H16A 109.5 . . ?
N3 C16 H16B 109.5 . . ?
H16A C16 H16B 109.5 . . ?
N3 C16 H16C 109.5 . . ?
H16A C16 H16C 109.5 . . ?
H16B C16 H16C 109.5 . . ?
N4 C17 H17A 109.5 . . ?
N4 C17 H17B 109.5 . . ?
H17A C17 H17B 109.5 . . ?
N4 C17 H17C 109.5 . . ?
H17A C17 H17C 109.5 . . ?
H17B C17 H17C 109.5 . . ?
N5 C18 H18A 109.5 . . ?
N5 C18 H18B 109.5 . . ?
H18A C18 H18B 109.5 . . ?
N5 C18 H18C 109.5 . . ?
H18A C18 H18C 109.5 . . ?
H18B C18 H18C 109.5 . . ?
N5 C19 H19A 109.5 . . ?
N5 C19 H19B 109.5 . . ?
H19A C19 H19B 109.5 . . ?
N5 C19 H19C 109.5 . . ?
H19A C19 H19C 109.5 . . ?
H19B C19 H19C 109.5 . . ?

loop_
_geom_bond_atom_site_label_1
_geom_bond_atom_site_label_2
_geom_bond_distance
_geom_bond_site_symmetry_2
_geom_bond_publ_flag
Sb1 N1 2.017(5) . ?
Sb1 N2 2.040(5) . ?
Sb1 N2 2.094(5) 15_656 ?
Li1 N1 1.912(13) . ?
Li1 N5 2.118(15) . ?
Li1 N3 2.140(14) . ?
Li1 N4 2.173(15) . ?
N1 C1 1.360(8) . ?
N2 C2 1.394(8) . ?
N2 Sb1 2.094(5) 16_546 ?
N3 C16 1.437(13) . ?
N3 C11 1.456(11) . ?
N3 C15 1.462(11) . ?
N4 C13 1.444(12) . ?
N4 C17 1.465(10) . ?
N4 C12 1.492(11) . ?
N5 C18 1.475(11) . ?
N5 C19 1.483(11) . ?
N5 C14 1.502(11) . ?
C1 C6 1.430(9) . ?
C1 C2 1.454(9) . ?
C2 C3 1.380(9) . ?
C3 C4 1.402(10) . ?
C3 H3 0.9500 . ?
C4 C5 1.378(12) . ?
C4 H4 0.9500 . ?
C5 C6 1.385(11) . ?
C5 H5 0.9500 . ?
C6 H6 0.9500 . ?
C11 C12 1.491(14) . ?
C11 H11A 0.9900 . ?
C11 H11B 0.9900 . ?
C12 H12A 0.9900 . ?
C12 H12B 0.9900 . ?
C13 C14 1.545(12) . ?
C13 H13A 0.9900 . ?
C13 H13B 0.9900 . ?
C14 H14A 0.9900 . ?
C14 H14B 0.9900 . ?
C15 H15A 0.9800 . ?
C15 H15B 0.9800 . ?
C15 H15C 0.9800 . ?
C16 H16A 0.9800 . ?
C16 H16B 0.9800 . ?
C16 H16C 0.9800 . ?
C17 H17A 0.9800 . ?
C17 H17B 0.9800 . ?
C17 H17C 0.9800 . ?
C18 H18A 0.9800 . ?
C18 H18B 0.9800 . ?
C18 H18C 0.9800 . ?
C19 H19A 0.9800 . ?
C19 H19B 0.9800 . ?
C19 H19C 0.9800 . ?

loop_
_geom_torsion_atom_site_label_1
_geom_torsion_atom_site_label_2
_geom_torsion_atom_site_label_3
_geom_torsion_atom_site_label_4
_geom_torsion
_geom_torsion_site_symmetry_1
_geom_torsion_site_symmetry_2
_geom_torsion_site_symmetry_3
_geom_torsion_site_symmetry_4
_geom_torsion_publ_flag
N5 Li1 N1 C1 63.9(10) . . . . ?
N3 Li1 N1 C1 -79.0(8) . . . . ?
N4 Li1 N1 C1 173.1(8) . . . . ?
N5 Li1 N1 Sb1 -97.2(7) . . . . ?
N3 Li1 N1 Sb1 119.9(6) . . . . ?
N4 Li1 N1 Sb1 12.0(13) . . . . ?
N2 Sb1 N1 C1 2.1(4) . . . . ?
N2 Sb1 N1 C1 -85.7(5) 15_656 . . . ?
N2 Sb1 N1 Li1 165.1(6) . . . . ?
N2 Sb1 N1 Li1 77.4(6) 15_656 . . . ?
N1 Sb1 N2 C2 -0.6(4) . . . . ?
N2 Sb1 N2 C2 102.9(5) 15_656 . . . ?
N1 Sb1 N2 Sb1 167.4(3) . . . 16_546 ?
N2 Sb1 N2 Sb1 -89.16(12) 15_656 . . 16_546 ?
N1 Li1 N3 C16 -3.3(9) . . . . ?
N5 Li1 N3 C16 -145.3(8) . . . . ?
N4 Li1 N3 C16 132.7(7) . . . . ?
N1 Li1 N3 C11 -119.3(8) . . . . ?
N5 Li1 N3 C11 98.7(8) . . . . ?
N4 Li1 N3 C11 16.7(7) . . . . ?
N1 Li1 N3 C15 118.5(10) . . . . ?
N5 Li1 N3 C15 -23.5(11) . . . . ?
N4 Li1 N3 C15 -105.5(9) . . . . ?
N1 Li1 N4 C13 -109.1(11) . . . . ?
N5 Li1 N4 C13 12.5(7) . . . . ?
N3 Li1 N4 C13 131.5(7) . . . . ?
N1 Li1 N4 C17 10.4(13) . . . . ?
N5 Li1 N4 C17 132.0(7) . . . . ?
N3 Li1 N4 C17 -109.0(7) . . . . ?
N1 Li1 N4 C12 132.0(10) . . . . ?
N5 Li1 N4 C12 -106.3(6) . . . . ?
N3 Li1 N4 C12 12.7(7) . . . . ?
N1 Li1 N5 C18 -85.5(9) . . . . ?
N3 Li1 N5 C18 55.7(10) . . . . ?
N4 Li1 N5 C18 138.2(7) . . . . ?
N1 Li1 N5 C19 35.7(9) . . . . ?
N3 Li1 N5 C19 176.9(7) . . . . ?
N4 Li1 N5 C19 -100.6(6) . . . . ?
N1 Li1 N5 C14 150.2(8) . . . . ?
N3 Li1 N5 C14 -68.6(9) . . . . ?
N4 Li1 N5 C14 13.9(7) . . . . ?
Li1 N1 C1 C6 14.1(11) . . . . ?
Sb1 N1 C1 C6 178.3(6) . . . . ?
Li1 N1 C1 C2 -167.5(7) . . . . ?
Sb1 N1 C1 C2 -3.4(8) . . . . ?
Sb1 N2 C2 C3 178.1(5) . . . . ?
Sb1 N2 C2 C3 10.9(9) 16_546 . . . ?
Sb1 N2 C2 C1 -1.0(6) . . . . ?
Sb1 N2 C2 C1 -168.2(4) 16_546 . . . ?
N1 C1 C2 C3 -176.1(6) . . . . ?
C6 C1 C2 C3 2.4(9) . . . . ?
N1 C1 C2 N2 3.0(9) . . . . ?
C6 C1 C2 N2 -178.5(6) . . . . ?
N2 C2 C3 C4 -179.8(6) . . . . ?
C1 C2 C3 C4 -0.8(10) . . . . ?
C2 C3 C4 C5 -0.4(11) . . . . ?
C3 C4 C5 C6 -0.1(12) . . . . ?
C4 C5 C6 C1 1.9(13) . . . . ?
N1 C1 C6 C5 175.5(7) . . . . ?
C2 C1 C6 C5 -2.9(11) . . . . ?
C16 N3 C11 C12 -158.9(7) . . . . ?
C15 N3 C11 C12 78.5(11) . . . . ?
Li1 N3 C11 C12 -44.7(9) . . . . ?
N3 C11 C12 N4 63.0(10) . . . . ?
C13 N4 C12 C11 -154.3(8) . . . . ?
C17 N4 C12 C11 84.2(9) . . . . ?
Li1 N4 C12 C11 -41.2(9) . . . . ?
C17 N4 C13 C14 -162.6(7) . . . . ?
C12 N4 C13 C14 73.4(9) . . . . ?
Li1 N4 C13 C14 -36.6(9) . . . . ?
C18 N5 C14 C13 -168.5(10) . . . . ?
C19 N5 C14 C13 72.1(11) . . . . ?
Li1 N5 C14 C13 -37.7(11) . . . . ?
N4 C13 C14 N5 52.7(12) . . . . ?
